data_4060992
loop_
_publ_author_name
'C\'ampora, Juan'
'Palma, Pilar'
'del R\'io, Diego'
'Conejo, M. Mar'
'\'Alvarez, Eleuterio'

_publ_section_title
;
 Synthesis and Reactivity of a Mononuclear Parent Amido Nickel Complex.
 Structures of Ni[C6H3-2,6-(CH2PiPr2)2](NH2) and Ni[C6H3-2,6-(CH2PiPr2)2](OMe)
;
_journal_coden_ASTM ORGND7
_journal_issue 24
_journal_name_full Organometallics
_journal_page_first 5653
_journal_page_last 5655
_journal_paper_doi 10.1021/om049312r
_journal_volume 23
_journal_year 2004
_chemical_formula_moiety 'C21 H38 Ni O P2'
_chemical_formula_sum 'C21 H38 Ni O P2'
_chemical_formula_weight 427.16
_space_group_IT_number 14
_symmetry_cell_setting monoclinic
_symmetry_space_group_name_Hall '-P 2yn'
_symmetry_space_group_name_H-M 'P 1 21/n 1'
_cell_angle_alpha 90.00
_cell_angle_beta 97.7530(10)
_cell_angle_gamma 90.00
_cell_formula_units_Z 8
_cell_length_a 11.0090(7)
_cell_length_b 13.8960(9)
_cell_length_c 29.403(2)
_cell_measurement_temperature 173(2)
_cell_volume 4457.0(5)
_diffrn_ambient_temperature 173(2)
_exptl_crystal_density_diffrn 1.273
_cod_depositor_comments
;
The following automatic conversions were performed:
'_symmetry_cell_setting' value 'Monoclinic' changed to 'monoclinic'
according to '/home/saulius/struct/CIF-dictionaries/cif_core.dic'
dictionary named 'cif_core.dic' version 2.4.1 from 2010-06-29.

Automatic conversion script
Id: cif_fix_enum 1527 2010-12-29 10:47:43Z saulius 
;
_cod_original_sg_symbol_H-M 'P 21/n'
_cod_database_code 4060992

loop_
_symmetry_equiv_pos_as_xyz
'x, y, z'
'-x+1/2, y+1/2, -z+1/2'
'-x, -y, -z'
'x-1/2, -y-1/2, z-1/2'

loop_
_atom_site_label
_atom_site_type_symbol
_atom_site_fract_x
_atom_site_fract_y
_atom_site_fract_z
_atom_site_U_iso_or_equiv
_atom_site_adp_type
_atom_site_occupancy
_atom_site_symmetry_multiplicity
_atom_site_calc_flag
_atom_site_refinement_flags
_atom_site_disorder_assembly
_atom_site_disorder_group
Ni1 Ni 0.75799(3) 0.61161(3) 0.366281(14) 0.02254(11) Uani 1 1 d . . .
P1 P 0.92162(7) 0.52975(6) 0.35523(3) 0.02296(18) Uani 1 1 d . . .
P2 P 0.58788(7) 0.67009(6) 0.38262(3) 0.02334(18) Uani 1 1 d . . .
O1 O 0.7859(2) 0.72809(18) 0.33870(9) 0.0490(7) Uani 1 1 d . . .
C1 C 0.7239(3) 0.5048(2) 0.40410(10) 0.0230(7) Uani 1 1 d . . .
C2 C 0.7965(3) 0.4204(2) 0.40802(11) 0.0246(7) Uani 1 1 d . . .
C3 C 0.7806(3) 0.3485(2) 0.43945(11) 0.0267(7) Uani 1 1 d . . .
H3 H 0.8322 0.2934 0.4417 0.032 Uiso 1 1 calc R . .
C4 C 0.6896(3) 0.3568(2) 0.46772(11) 0.0274(7) Uani 1 1 d . . .
H4 H 0.6799 0.3083 0.4897 0.033 Uiso 1 1 calc R . .
C5 C 0.6136(3) 0.4358(2) 0.46353(10) 0.0246(7) Uani 1 1 d . . .
H5 H 0.5496 0.4407 0.4821 0.030 Uiso 1 1 calc R . .
C6 C 0.6293(3) 0.5089(2) 0.43239(10) 0.0218(6) Uani 1 1 d . . .
C7 C 0.8945(3) 0.4097(2) 0.37710(11) 0.0279(7) Uani 1 1 d . . .
H7A H 0.8668 0.3654 0.3514 0.033 Uiso 1 1 calc R . .
H7B H 0.9706 0.3837 0.3945 0.033 Uiso 1 1 calc R . .
C8 C 0.5460(3) 0.5960(2) 0.42941(11) 0.0273(7) Uani 1 1 d . . .
H8A H 0.5578 0.6323 0.4586 0.033 Uiso 1 1 calc R . .
H8B H 0.4591 0.5760 0.4230 0.033 Uiso 1 1 calc R . .
C9 C 0.9699(3) 0.5067(3) 0.29864(11) 0.0308(8) Uani 1 1 d . . .
H9 H 1.000(3) 0.569(2) 0.2874(11) 0.037 Uiso 1 1 calc . . .
C10 C 0.8601(3) 0.4754(3) 0.26454(12) 0.0465(10) Uani 1 1 d . . .
H10A H 0.8856 0.4672 0.2341 0.070 Uiso 1 1 calc R . .
H10B H 0.7959 0.5246 0.2630 0.070 Uiso 1 1 calc R . .
H10C H 0.8282 0.4142 0.2746 0.070 Uiso 1 1 calc R . .
C11 C 1.0754(3) 0.4347(3) 0.30105(13) 0.0450(10) Uani 1 1 d . . .
H11A H 1.0496 0.3731 0.3128 0.067 Uiso 1 1 calc R . .
H11B H 1.1460 0.4595 0.3216 0.067 Uiso 1 1 calc R . .
H11C H 1.0984 0.4253 0.2703 0.067 Uiso 1 1 calc R . .
C12 C 1.0614(3) 0.5719(2) 0.39134(11) 0.0275(7) Uani 1 1 d . . .
H12 H 1.125(3) 0.521(2) 0.3922(10) 0.033 Uiso 1 1 calc . . .
C13 C 1.1108(3) 0.6634(2) 0.37204(12) 0.0363(8) Uani 1 1 d . . .
H13A H 1.0466 0.7127 0.3685 0.054 Uiso 1 1 calc R . .
H13B H 1.1366 0.6497 0.3421 0.054 Uiso 1 1 calc R . .
H13C H 1.1812 0.6868 0.3931 0.054 Uiso 1 1 calc R . .
C14 C 1.0319(3) 0.5882(2) 0.43993(11) 0.0319(8) Uani 1 1 d . . .
H14A H 1.1058 0.6099 0.4596 0.048 Uiso 1 1 calc R . .
H14B H 1.0030 0.5278 0.4520 0.048 Uiso 1 1 calc R . .
H14C H 0.9678 0.6373 0.4394 0.048 Uiso 1 1 calc R . .
C15 C 0.4596(3) 0.6616(3) 0.33560(12) 0.0319(8) Uani 1 1 d . . .
H15 H 0.383(3) 0.683(2) 0.3474(11) 0.038 Uiso 1 1 calc . . .
C16 C 0.4423(4) 0.5583(3) 0.31984(14) 0.0530(11) Uani 1 1 d . . .
H16A H 0.3736 0.5544 0.2950 0.080 Uiso 1 1 calc R . .
H16B H 0.4248 0.5182 0.3456 0.080 Uiso 1 1 calc R . .
H16C H 0.5172 0.5354 0.3088 0.080 Uiso 1 1 calc R . .
C17 C 0.4823(3) 0.7276(3) 0.29599(13) 0.0491(10) Uani 1 1 d . . .
H17A H 0.5578 0.7079 0.2843 0.074 Uiso 1 1 calc R . .
H17B H 0.4906 0.7942 0.3069 0.074 Uiso 1 1 calc R . .
H17C H 0.4132 0.7229 0.2713 0.074 Uiso 1 1 calc R . .
C18 C 0.5848(3) 0.7947(2) 0.40312(12) 0.0287(7) Uani 1 1 d . . .
H18 H 0.606(3) 0.838(2) 0.3780(11) 0.034 Uiso 1 1 calc . . .
C19 C 0.6843(3) 0.8083(2) 0.44458(12) 0.0360(8) Uani 1 1 d . . .
H19A H 0.6935 0.8770 0.4518 0.054 Uiso 1 1 calc R . .
H19B H 0.7623 0.7827 0.4373 0.054 Uiso 1 1 calc R . .
H19C H 0.6605 0.7739 0.4711 0.054 Uiso 1 1 calc R . .
C20 C 0.4595(3) 0.8258(2) 0.41470(12) 0.0350(8) Uani 1 1 d . . .
H20A H 0.4329 0.7812 0.4372 0.052 Uiso 1 1 calc R . .
H20B H 0.3999 0.8253 0.3867 0.052 Uiso 1 1 calc R . .
H20C H 0.4654 0.8909 0.4276 0.052 Uiso 1 1 calc R . .
C21 C 0.8208(4) 0.7391(3) 0.29888(16) 0.0596(12) Uani 1 1 d . . .
H21A H 0.9070 0.7202 0.3004 0.089 Uiso 1 1 calc R . .
H21B H 0.8115 0.8067 0.2896 0.089 Uiso 1 1 calc R . .
H21C H 0.7704 0.6987 0.2764 0.089 Uiso 1 1 calc R . .
Ni2 Ni 0.25093(3) 0.11198(3) 0.372307(13) 0.02299(11) Uani 1 1 d . . .
P3 P 0.08520(7) 0.05021(6) 0.39011(3) 0.02314(19) Uani 1 1 d . . .
P4 P 0.41486(7) 0.19343(6) 0.36208(3) 0.02398(19) Uani 1 1 d . . .
O2 O 0.2780(2) -0.00572(18) 0.34561(9) 0.0434(6) Uani 1 1 d . . .
C51 C 0.2141(3) 0.2188(2) 0.40973(10) 0.0235(7) Uani 1 1 d . . .
C52 C 0.1198(3) 0.2143(2) 0.43794(10) 0.0235(7) Uani 1 1 d . . .
C53 C 0.1034(3) 0.2873(2) 0.46894(11) 0.0264(7) Uani 1 1 d . . .
H53 H 0.0396 0.2818 0.4876 0.032 Uiso 1 1 calc R . .
C54 C 0.1782(3) 0.3674(2) 0.47312(11) 0.0287(7) Uani 1 1 d . . .
H54 H 0.1677 0.4161 0.4949 0.034 Uiso 1 1 calc R . .
C55 C 0.2691(3) 0.3755(2) 0.44485(11) 0.0271(7) Uani 1 1 d . . .
H55 H 0.3200 0.4309 0.4469 0.032 Uiso 1 1 calc R . .
C56 C 0.2862(3) 0.3035(2) 0.41358(11) 0.0252(7) Uani 1 1 d . . .
C57 C 0.0367(3) 0.1273(2) 0.43493(12) 0.0297(7) Uani 1 1 d . . .
H57A H -0.0499 0.1469 0.4267 0.036 Uiso 1 1 calc R . .
H57B H 0.0452 0.0929 0.4647 0.036 Uiso 1 1 calc R . .
C58 C 0.3838(3) 0.3135(2) 0.38253(11) 0.0282(7) Uani 1 1 d . . .
H58A H 0.4592 0.3416 0.3996 0.034 Uiso 1 1 calc R . .
H58B H 0.3549 0.3562 0.3563 0.034 Uiso 1 1 calc R . .
C59 C -0.0447(3) 0.0465(3) 0.34354(12) 0.0310(8) Uani 1 1 d . . .
H59 H -0.118(3) 0.022(2) 0.3564(11) 0.037 Uiso 1 1 calc . . .
C60 C -0.0172(3) -0.0204(3) 0.30576(13) 0.0496(11) Uani 1 1 d . . .
H60A H -0.0847 -0.0181 0.2804 0.074 Uiso 1 1 calc R . .
H60B H -0.0081 -0.0863 0.3177 0.074 Uiso 1 1 calc R . .
H60C H 0.0590 -0.0003 0.2947 0.074 Uiso 1 1 calc R . .
C61 C -0.0727(4) 0.1483(3) 0.32566(14) 0.0523(11) Uani 1 1 d . . .
H61A H -0.0014 0.1740 0.3130 0.078 Uiso 1 1 calc R . .
H61B H -0.0912 0.1895 0.3509 0.078 Uiso 1 1 calc R . .
H61C H -0.1435 0.1468 0.3016 0.078 Uiso 1 1 calc R . .
C62 C 0.0985(3) -0.0715(2) 0.41398(12) 0.0276(7) Uani 1 1 d . . .
H62 H 0.129(3) -0.114(2) 0.3904(11) 0.033 Uiso 1 1 calc . . .
C63 C 0.1949(3) -0.0741(3) 0.45658(12) 0.0381(9) Uani 1 1 d . . .
H63A H 0.1652 -0.0377 0.4814 0.057 Uiso 1 1 calc R . .
H63B H 0.2713 -0.0453 0.4493 0.057 Uiso 1 1 calc R . .
H63C H 0.2101 -0.1410 0.4663 0.057 Uiso 1 1 calc R . .
C64 C -0.0229(3) -0.1143(2) 0.42404(12) 0.0351(8) Uani 1 1 d . . .
H64A H -0.0074 -0.1758 0.4401 0.053 Uiso 1 1 calc R . .
H64B H -0.0768 -0.1249 0.3951 0.053 Uiso 1 1 calc R . .
H64C H -0.0624 -0.0697 0.4433 0.053 Uiso 1 1 calc R . .
C65 C 0.4691(3) 0.2141(3) 0.30653(12) 0.0315(8) Uani 1 1 d . . .
H65 H 0.498(3) 0.151(2) 0.2959(11) 0.038 Uiso 1 1 calc . . .
C66 C 0.3625(3) 0.2466(3) 0.27109(12) 0.0462(10) Uani 1 1 d . . .
H66A H 0.3313 0.3086 0.2805 0.069 Uiso 1 1 calc R . .
H66B H 0.2968 0.1986 0.2690 0.069 Uiso 1 1 calc R . .
H66C H 0.3909 0.2536 0.2411 0.069 Uiso 1 1 calc R . .
C67 C 0.5772(3) 0.2840(3) 0.30929(13) 0.0442(10) Uani 1 1 d . . .
H67A H 0.6015 0.2924 0.2787 0.066 Uiso 1 1 calc R . .
H67B H 0.6464 0.2581 0.3301 0.066 Uiso 1 1 calc R . .
H67C H 0.5530 0.3463 0.3208 0.066 Uiso 1 1 calc R . .
C68 C 0.5520(3) 0.1520(2) 0.40013(11) 0.0285(7) Uani 1 1 d . . .
H68 H 0.615(3) 0.205(2) 0.4020(11) 0.034 Uiso 1 1 calc . . .
C69 C 0.5194(3) 0.1353(3) 0.44840(11) 0.0358(8) Uani 1 1 d . . .
H69A H 0.4577 0.0843 0.4475 0.054 Uiso 1 1 calc R . .
H69B H 0.4864 0.1948 0.4598 0.054 Uiso 1 1 calc R . .
H69C H 0.5931 0.1161 0.4689 0.054 Uiso 1 1 calc R . .
C70 C 0.6076(3) 0.0631(2) 0.38131(12) 0.0381(9) Uani 1 1 d . . .
H70A H 0.6776 0.0415 0.4030 0.057 Uiso 1 1 calc R . .
H70B H 0.6351 0.0785 0.3518 0.057 Uiso 1 1 calc R . .
H70C H 0.5459 0.0119 0.3769 0.057 Uiso 1 1 calc R . .
C71 C 0.3201(3) -0.0193(3) 0.30595(14) 0.0520(11) Uani 1 1 d . . .
H71A H 0.2760 0.0228 0.2826 0.078 Uiso 1 1 calc R . .
H71B H 0.3077 -0.0866 0.2965 0.078 Uiso 1 1 calc R . .
H71C H 0.4078 -0.0040 0.3095 0.078 Uiso 1 1 calc R . .

loop_
_atom_site_aniso_label
_atom_site_aniso_U_11
_atom_site_aniso_U_22
_atom_site_aniso_U_33
_atom_site_aniso_U_23
_atom_site_aniso_U_13
_atom_site_aniso_U_12
Ni1 0.0181(2) 0.0228(2) 0.0267(2) 0.00351(18) 0.00262(17) 0.00177(17)
P1 0.0182(4) 0.0253(4) 0.0249(4) -0.0024(3) 0.0014(3) 0.0019(3)
P2 0.0185(4) 0.0233(4) 0.0281(4) 0.0037(4) 0.0030(3) 0.0020(3)
O1 0.0504(17) 0.0483(17) 0.0467(17) 0.0199(14) 0.0008(14) -0.0112(14)
C1 0.0208(15) 0.0200(15) 0.0262(17) -0.0022(13) -0.0039(13) -0.0008(13)
C2 0.0197(15) 0.0206(16) 0.0316(18) -0.0013(14) -0.0031(13) -0.0014(13)
C3 0.0225(15) 0.0206(16) 0.0342(19) 0.0005(14) -0.0061(14) 0.0007(13)
C4 0.0286(17) 0.0244(17) 0.0271(17) 0.0037(14) -0.0042(14) -0.0032(14)
C5 0.0208(15) 0.0270(17) 0.0251(17) -0.0003(14) -0.0002(13) -0.0020(13)
C6 0.0196(14) 0.0219(16) 0.0230(16) -0.0007(13) -0.0005(13) -0.0031(13)
C7 0.0229(16) 0.0262(17) 0.0331(19) -0.0052(14) -0.0013(14) 0.0027(14)
C8 0.0254(16) 0.0248(17) 0.0325(18) 0.0026(14) 0.0069(14) 0.0019(14)
C9 0.0264(17) 0.038(2) 0.0286(18) -0.0066(16) 0.0067(14) -0.0004(16)
C10 0.043(2) 0.064(3) 0.032(2) -0.0119(19) 0.0027(18) -0.007(2)
C11 0.037(2) 0.052(2) 0.047(2) -0.016(2) 0.0106(18) 0.0077(19)
C12 0.0212(16) 0.0279(18) 0.0332(19) -0.0019(15) 0.0022(14) 0.0036(14)
C13 0.0275(17) 0.041(2) 0.039(2) -0.0067(17) 0.0011(16) -0.0077(16)
C14 0.0296(17) 0.038(2) 0.0265(18) -0.0025(15) -0.0014(15) 0.0009(15)
C15 0.0217(16) 0.038(2) 0.035(2) 0.0001(16) -0.0002(15) 0.0004(15)
C16 0.048(2) 0.053(3) 0.051(3) -0.010(2) -0.015(2) -0.007(2)
C17 0.037(2) 0.068(3) 0.039(2) 0.016(2) -0.0056(18) 0.001(2)
C18 0.0285(17) 0.0230(17) 0.0351(19) 0.0053(15) 0.0056(15) 0.0019(14)
C19 0.0313(18) 0.036(2) 0.040(2) -0.0041(17) 0.0030(16) -0.0029(16)
C20 0.0319(18) 0.0315(19) 0.043(2) 0.0015(17) 0.0101(17) 0.0136(16)
C21 0.037(2) 0.066(3) 0.075(3) -0.005(3) 0.006(2) -0.001(2)
Ni2 0.0187(2) 0.0233(2) 0.0267(2) -0.00323(18) 0.00205(17) -0.00110(17)
P3 0.0183(4) 0.0223(4) 0.0282(5) -0.0008(4) 0.0010(3) -0.0007(3)
P4 0.0195(4) 0.0266(5) 0.0254(4) 0.0003(4) 0.0014(3) -0.0017(3)
O2 0.0386(14) 0.0414(15) 0.0489(17) -0.0173(13) 0.0014(13) 0.0051(12)
C51 0.0183(14) 0.0270(17) 0.0236(16) 0.0009(13) -0.0029(13) 0.0030(13)
C52 0.0182(14) 0.0270(17) 0.0239(17) -0.0007(13) -0.0025(13) 0.0045(13)
C53 0.0227(15) 0.0299(18) 0.0262(17) -0.0024(14) 0.0022(13) 0.0061(14)
C54 0.0268(16) 0.0254(17) 0.0316(18) -0.0074(14) -0.0046(14) 0.0075(14)
C55 0.0244(16) 0.0235(16) 0.0310(18) -0.0019(14) -0.0042(14) -0.0017(13)
C56 0.0199(15) 0.0263(17) 0.0273(17) 0.0023(14) -0.0043(13) 0.0008(13)
C57 0.0223(16) 0.0306(18) 0.0370(19) -0.0070(15) 0.0068(14) -0.0012(14)
C58 0.0243(16) 0.0262(18) 0.0334(19) -0.0030(15) 0.0018(14) -0.0053(14)
C59 0.0205(16) 0.039(2) 0.0316(19) 0.0030(16) -0.0032(14) -0.0006(15)
C60 0.036(2) 0.070(3) 0.038(2) -0.013(2) -0.0113(17) 0.004(2)
C61 0.041(2) 0.055(3) 0.055(3) 0.019(2) -0.015(2) -0.001(2)
C62 0.0267(17) 0.0225(17) 0.0342(19) -0.0003(15) 0.0063(15) 0.0018(14)
C63 0.0319(19) 0.043(2) 0.039(2) 0.0110(17) 0.0051(16) 0.0093(17)
C64 0.0343(19) 0.0317(19) 0.040(2) 0.0044(17) 0.0064(16) -0.0043(16)
C65 0.0244(16) 0.039(2) 0.0310(19) 0.0036(16) 0.0048(15) -0.0022(15)
C66 0.039(2) 0.069(3) 0.030(2) 0.0119(19) 0.0016(17) 0.005(2)
C67 0.034(2) 0.053(2) 0.047(2) 0.011(2) 0.0139(18) -0.0054(18)
C68 0.0219(16) 0.0302(18) 0.0329(19) 0.0048(15) 0.0013(14) -0.0064(14)
C69 0.0334(18) 0.040(2) 0.0315(19) 0.0056(16) -0.0050(16) 0.0009(16)
C70 0.0284(18) 0.040(2) 0.045(2) 0.0048(18) 0.0007(16) 0.0077(16)
C71 0.036(2) 0.060(3) 0.061(3) 0.000(2) 0.010(2) -0.003(2)

loop_
_geom_bond_atom_site_label_1
_geom_bond_atom_site_label_2
_geom_bond_distance
_geom_bond_site_symmetry_2
_geom_bond_publ_flag
Ni1 O1 1.855(2) . ?
Ni1 C1 1.922(3) . ?
Ni1 P2 2.1543(9) . ?
Ni1 P1 2.1914(9) . ?
P1 C7 1.827(3) . ?
P1 C9 1.842(3) . ?
P1 C12 1.843(3) . ?
P2 C8 1.827(3) . ?
P2 C18 1.836(3) . ?
P2 C15 1.842(3) . ?
O1 C21 1.289(5) . ?
C1 C2 1.415(4) . ?
C1 C6 1.419(4) . ?
C2 C3 1.387(4) . ?
C2 C7 1.509(4) . ?
C3 C4 1.391(4) . ?
C3 H3 0.9500 . ?
C4 C5 1.376(4) . ?
C4 H4 0.9500 . ?
C5 C6 1.393(4) . ?
C5 H5 0.9500 . ?
C6 C8 1.514(4) . ?
C7 H7A 0.9900 . ?
C7 H7B 0.9900 . ?
C8 H8A 0.9900 . ?
C8 H8B 0.9900 . ?
C9 C10 1.526(5) . ?
C9 C11 1.528(5) . ?
C9 H9 0.91(3) . ?
C10 H10A 0.9800 . ?
C10 H10B 0.9800 . ?
C10 H10C 0.9800 . ?
C11 H11A 0.9800 . ?
C11 H11B 0.9800 . ?
C11 H11C 0.9800 . ?
C12 C13 1.523(4) . ?
C12 C14 1.524(4) . ?
C12 H12 0.94(3) . ?
C13 H13A 0.9800 . ?
C13 H13B 0.9800 . ?
C13 H13C 0.9800 . ?
C14 H14A 0.9800 . ?
C14 H14B 0.9800 . ?
C14 H14C 0.9800 . ?
C15 C16 1.513(5) . ?
C15 C17 1.529(5) . ?
C15 H15 0.94(3) . ?
C16 H16A 0.9800 . ?
C16 H16B 0.9800 . ?
C16 H16C 0.9800 . ?
C17 H17A 0.9800 . ?
C17 H17B 0.9800 . ?
C17 H17C 0.9800 . ?
C18 C20 1.526(4) . ?
C18 C19 1.537(5) . ?
C18 H18 0.98(3) . ?
C19 H19A 0.9800 . ?
C19 H19B 0.9800 . ?
C19 H19C 0.9800 . ?
C20 H20A 0.9800 . ?
C20 H20B 0.9800 . ?
C20 H20C 0.9800 . ?
C21 H21A 0.9800 . ?
C21 H21B 0.9800 . ?
C21 H21C 0.9800 . ?
Ni2 O2 1.856(2) . ?
Ni2 C51 1.923(3) . ?
Ni2 P3 2.1442(9) . ?
Ni2 P4 2.1851(9) . ?
P3 C62 1.829(3) . ?
P3 C57 1.833(3) . ?
P3 C59 1.843(3) . ?
P4 C58 1.822(3) . ?
P4 C65 1.836(3) . ?
P4 C68 1.846(3) . ?
O2 C71 1.325(4) . ?
C51 C52 1.415(4) . ?
C51 C56 1.417(4) . ?
C52 C53 1.391(4) . ?
C52 C57 1.511(4) . ?
C53 C54 1.380(4) . ?
C53 H53 0.9500 . ?
C54 C55 1.389(4) . ?
C54 H54 0.9500 . ?
C55 C56 1.388(4) . ?
C55 H55 0.9500 . ?
C56 C58 1.507(4) . ?
C57 H57A 0.9900 . ?
C57 H57B 0.9900 . ?
C58 H58A 0.9900 . ?
C58 H58B 0.9900 . ?
C59 C60 1.510(5) . ?
C59 C61 1.526(5) . ?
C59 H59 1.01(3) . ?
C60 H60A 0.9800 . ?
C60 H60B 0.9800 . ?
C60 H60C 0.9800 . ?
C61 H61A 0.9800 . ?
C61 H61B 0.9800 . ?
C61 H61C 0.9800 . ?
C62 C64 1.528(4) . ?
C62 C63 1.529(5) . ?
C62 H62 0.96(3) . ?
C63 H63A 0.9800 . ?
C63 H63B 0.9800 . ?
C63 H63C 0.9800 . ?
C64 H64A 0.9800 . ?
C64 H64B 0.9800 . ?
C64 H64C 0.9800 . ?
C65 C66 1.529(5) . ?
C65 C67 1.531(5) . ?
C65 H65 0.88(3) . ?
C66 H66A 0.9800 . ?
C66 H66B 0.9800 . ?
C66 H66C 0.9800 . ?
C67 H67A 0.9800 . ?
C67 H67B 0.9800 . ?
C67 H67C 0.9800 . ?
C68 C70 1.516(5) . ?
C68 C69 1.528(4) . ?
C68 H68 0.96(3) . ?
C69 H69A 0.9800 . ?
C69 H69B 0.9800 . ?
C69 H69C 0.9800 . ?
C70 H70A 0.9800 . ?
C70 H70B 0.9800 . ?
C70 H70C 0.9800 . ?
C71 H71A 0.9800 . ?
C71 H71B 0.9800 . ?
C71 H71C 0.9800 . ?
